data_7200182
loop_
_publ_author_name
'Lin, Jiao-Min'
'Huang, Bei-Shu'
'Guan, Yang-Fan'
'Liu, Zhao-Qing'
'Wang, Dong-Yao'
'Dong, Wen'

_publ_section_title
;
 Syntheses, structures and properties of seven H2BTA coordinating 3-D
 metallic complexes containing 0-, 1-, 2-, and 3-D frameworks (H2BTA =
 bis(tetrazolyl)amine)
;
_journal_issue 2
_journal_name_full CrystEngComm
_journal_page_first 329
_journal_paper_doi 10.1039/b809415b
_journal_volume 11
_journal_year 2009
_chemical_formula_moiety '2(C2 H7 Mn N9 O3), H2 O'
_chemical_formula_sum 'C4 H16 Mn2 N18 O7'
_chemical_formula_weight 538.23
_chemical_name_systematic
;
?
;
_space_group_IT_number 18
_symmetry_cell_setting orthorhombic
_symmetry_space_group_name_Hall 'P 2 2ab'
_symmetry_space_group_name_H-M 'P 21 21 2'
_atom_sites_solution_hydrogens geom
_atom_sites_solution_primary direct
_atom_sites_solution_secondary difmap
_audit_creation_method SHELXL-97
_cell_angle_alpha 90.00
_cell_angle_beta 90.00
_cell_angle_gamma 90.00
_cell_formula_units_Z 4
_cell_length_a 23.9993(19)
_cell_length_b 10.2755(8)
_cell_length_c 7.4265(7)
_cell_measurement_reflns_used 2453
_cell_measurement_temperature 296(2)
_cell_measurement_theta_max 27.580
_cell_measurement_theta_min 1.70
_cell_volume 1831.4(3)
_computing_cell_refinement 'SMART (Bruker, 2004)'
_computing_data_collection 'SMART (Bruker, 2004)'
_computing_data_reduction SAINT
_computing_molecular_graphics 'SHELXTL (Bruker, 2002)'
_computing_publication_material SHELXL-97
_computing_structure_refinement 'SHELXL-97 (Sheldrick, 1997)'
_computing_structure_solution 'SHELXS-97 (Sheldrick, 1990)'
_diffrn_ambient_temperature 296(2)
_diffrn_measured_fraction_theta_full 0.999
_diffrn_measured_fraction_theta_max 0.999
_diffrn_measurement_device_type 'Bruker APEX-II area-detector diffractometer'
_diffrn_measurement_method 'phi and omega scans'
_diffrn_radiation_monochromator graphite
_diffrn_radiation_source 'fine-focus sealed tube'
_diffrn_radiation_type MoK\a
_diffrn_radiation_wavelength 0.71073
_diffrn_reflns_av_R_equivalents 0.0285
_diffrn_reflns_av_sigmaI/netI 0.0175
_diffrn_reflns_limit_h_max 31
_diffrn_reflns_limit_h_min -29
_diffrn_reflns_limit_k_max 13
_diffrn_reflns_limit_k_min -13
_diffrn_reflns_limit_l_max 9
_diffrn_reflns_limit_l_min -9
_diffrn_reflns_number 28926
_diffrn_reflns_theta_full 27.58
_diffrn_reflns_theta_max 27.58
_diffrn_reflns_theta_min 1.70
_diffrn_standards_decay_% 0
_diffrn_standards_interval_count 0
_diffrn_standards_interval_time .
_diffrn_standards_number 0
_exptl_absorpt_coefficient_mu 1.458
_exptl_absorpt_correction_T_max 0.848
_exptl_absorpt_correction_T_min 0.711
_exptl_absorpt_correction_type empirical
_exptl_absorpt_process_details 'SADABS (Sheldrick, 1996)'
_exptl_crystal_colour colorless
_exptl_crystal_density_diffrn 1.952
_exptl_crystal_density_method 'not measured'
_exptl_crystal_description block
_exptl_crystal_F_000 1088
_exptl_crystal_size_max 0.320
_exptl_crystal_size_mid 0.201
_exptl_crystal_size_min 0.113
_refine_diff_density_max 0.238
_refine_diff_density_min -0.520
_refine_diff_density_rms 0.073
_refine_ls_abs_structure_details 'Flack H D (1983), Acta Cryst. A39, 876-881'
_refine_ls_abs_structure_Flack 0.035(11)
_refine_ls_extinction_method none
_refine_ls_goodness_of_fit_ref 1.000
_refine_ls_hydrogen_treatment refall
_refine_ls_matrix_type full
_refine_ls_number_parameters 345
_refine_ls_number_reflns 4245
_refine_ls_number_restraints 0
_refine_ls_restrained_S_all 1.000
_refine_ls_R_factor_all 0.0218
_refine_ls_R_factor_gt 0.0211
_refine_ls_shift/su_max 0.002
_refine_ls_shift/su_mean 0.000
_refine_ls_structure_factor_coef Fsqd
_refine_ls_weighting_details 'calc w=1/[\s^2^(Fo^2^)+(0.0415P)^2^+0.4997P] where P=(Fo^2^+2Fc^2^)/3'
_refine_ls_weighting_scheme calc
_refine_ls_wR_factor_gt 0.0601
_refine_ls_wR_factor_ref 0.0605
_reflns_number_gt 4141
_reflns_number_total 4245
_reflns_threshold_expression >2sigma(I)
_cod_data_source_file b809415b.txt
_cod_data_source_block mn2
_cod_original_sg_symbol_H-M P21212
_cod_database_code 7200182

loop_
_symmetry_equiv_pos_as_xyz
'x, y, z'
'-x, -y, z'
'x+1/2, -y+1/2, -z'
'-x+1/2, y+1/2, -z'

loop_
_atom_site_label
_atom_site_type_symbol
_atom_site_fract_x
_atom_site_fract_y
_atom_site_fract_z
_atom_site_U_iso_or_equiv
_atom_site_adp_type
_atom_site_occupancy
_atom_site_symmetry_multiplicity
_atom_site_calc_flag
_atom_site_refinement_flags
_atom_site_disorder_assembly
_atom_site_disorder_group
Mn1 Mn 0.162849(10) 1.00311(2) 0.02610(4) 0.01666(7) Uani 1 1 d . . .
Mn2 Mn 0.063794(10) 0.36427(2) 0.52345(4) 0.01951(7) Uani 1 1 d . . .
N1 N 0.11741(6) 0.81589(14) 0.0653(2) 0.0206(3) Uani 1 1 d . . .
N2 N 0.06243(7) 0.80545(16) 0.1040(3) 0.0260(3) Uani 1 1 d . . .
N3 N 0.04781(7) 0.68485(16) 0.0901(3) 0.0293(4) Uani 1 1 d . . .
N4 N 0.09192(6) 0.60958(14) 0.0444(3) 0.0278(4) Uani 1 1 d . . .
N5 N 0.18684(6) 0.65619(14) -0.0101(3) 0.0286(4) Uani 1 1 d . . .
N6 N 0.28443(6) 0.68321(13) 0.0254(3) 0.0221(3) Uani 1 1 d . . .
N7 N 0.31713(6) 0.78887(14) 0.0518(3) 0.0313(4) Uani 1 1 d . . .
N8 N 0.28650(6) 0.89235(15) 0.0589(3) 0.0304(4) Uani 1 1 d . . .
N9 N 0.23245(6) 0.86017(13) 0.0347(2) 0.0228(3) Uani 1 1 d . . .
N10 N -0.15426(6) 0.61003(14) 0.4721(3) 0.0236(3) Uani 1 1 d . . .
N11 N -0.18903(6) 0.71164(16) 0.4412(3) 0.0300(4) Uani 1 1 d . . .
N12 N -0.23983(6) 0.67104(16) 0.4380(3) 0.0313(4) Uani 1 1 d . . .
N13 N -0.24107(6) 0.54077(15) 0.4654(3) 0.0290(4) Uani 1 1 d . . .
N14 N -0.17074(6) 0.38285(15) 0.5173(3) 0.0290(4) Uani 1 1 d . . .
N15 N -0.10427(6) 0.22379(15) 0.5991(3) 0.0237(3) Uani 1 1 d . . .
N16 N -0.04846(6) 0.22175(16) 0.6095(2) 0.0246(3) Uani 1 1 d . . .
N17 N -0.02874(6) 0.33549(14) 0.5669(2) 0.0216(3) Uani 1 1 d . . .
N18 N -0.07121(6) 0.41738(13) 0.5254(2) 0.0196(3) Uani 1 1 d . . .
O1 O 0.05423(6) 0.36132(17) 0.2294(2) 0.0295(3) Uani 1 1 d . . .
H3 H 0.0228(11) 0.360(3) 0.177(4) 0.037(7) Uiso 1 1 d . . .
H4 H 0.070(2) 0.441(5) 0.190(7) 0.116(18) Uiso 1 1 d . . .
O2 O 0.07797(7) 0.37339(17) 0.8142(2) 0.0334(3) Uani 1 1 d . . .
H5 H 0.0786(18) 0.461(5) 0.859(6) 0.100(15) Uiso 1 1 d . . .
O3 O 0.07291(6) 0.15482(13) 0.5296(3) 0.0327(3) Uani 1 1 d . . .
H7 H 0.0966(12) 0.113(3) 0.592(4) 0.043(8) Uiso 1 1 d . . .
H8 H 0.0536(11) 0.111(3) 0.472(4) 0.036(7) Uiso 1 1 d . . .
O4 O 0.17026(7) 1.04096(16) 0.3083(2) 0.0293(3) Uani 1 1 d . . .
H10 H 0.1697(12) 1.114(3) 0.340(4) 0.046(8) Uiso 1 1 d . . .
O5 O 0.15417(6) 0.99550(15) -0.27095(18) 0.0235(3) Uani 1 1 d . . .
H11 H 0.1863(13) 1.006(3) -0.311(4) 0.046(8) Uiso 1 1 d . . .
H12 H 0.1437(13) 0.928(3) -0.320(5) 0.056(9) Uiso 1 1 d . . .
O6 O 0.08380(6) 1.10697(15) 0.0273(3) 0.0313(3) Uani 1 1 d . . .
H13 H 0.0759(14) 1.169(4) 0.072(5) 0.063(11) Uiso 1 1 d . . .
H14 H 0.0589(12) 1.071(3) -0.025(4) 0.045(8) Uiso 1 1 d . . .
O7 O 0.0000 0.0000 0.8174(3) 0.0297(4) Uani 1 2 d S . .
H15 H -0.0126(12) 0.049(3) 0.751(4) 0.036(8) Uiso 1 1 d . . .
H16 H 0.0139(11) -0.048(3) 0.272(4) 0.029(7) Uiso 1 1 d . . .
O8 O 0.0000 0.0000 0.3269(3) 0.0331(5) Uani 1 2 d S . .
C1 C 0.13369(7) 0.69428(15) 0.0320(3) 0.0197(3) Uani 1 1 d . . .
C2 C 0.23280(7) 0.73142(15) 0.0170(3) 0.0185(3) Uani 1 1 d . . .
C3 C -0.18775(7) 0.50784(17) 0.4852(2) 0.0205(3) Uani 1 1 d . . .
C4 C -0.11671(7) 0.34509(16) 0.5461(3) 0.0187(3) Uani 1 1 d . . .
H1 H 0.1901(10) 0.577(3) -0.026(4) 0.037(7) Uiso 1 1 d . . .
H2 H -0.1904(10) 0.340(2) 0.529(3) 0.022(6) Uiso 1 1 d . . .
H9 H 0.1952(13) 1.009(4) 0.349(4) 0.049(9) Uiso 1 1 d . . .
H6 H 0.1111(19) 0.352(5) 0.862(7) 0.110(16) Uiso 1 1 d . . .

loop_
_atom_site_aniso_label
_atom_site_aniso_U_11
_atom_site_aniso_U_22
_atom_site_aniso_U_33
_atom_site_aniso_U_23
_atom_site_aniso_U_13
_atom_site_aniso_U_12
Mn1 0.01470(12) 0.01164(11) 0.02365(13) -0.00062(11) -0.00006(10) 0.00027(9)
Mn3 0.01488(12) 0.01734(12) 0.02631(14) -0.00064(11) -0.00053(11) -0.00113(9)
N1 0.0151(6) 0.0137(6) 0.0330(9) -0.0008(6) 0.0048(6) 0.0007(5)
N2 0.0181(7) 0.0196(7) 0.0404(9) -0.0005(7) 0.0074(7) -0.0009(6)
N3 0.0202(7) 0.0214(7) 0.0461(11) 0.0008(8) 0.0077(7) -0.0025(6)
N4 0.0186(7) 0.0169(7) 0.0479(11) 0.0003(7) 0.0032(8) -0.0019(5)
N5 0.0162(7) 0.0123(6) 0.0572(12) -0.0096(8) 0.0030(8) 0.0009(5)
N6 0.0159(6) 0.0125(6) 0.0379(9) -0.0005(7) -0.0008(7) 0.0015(5)
N7 0.0176(7) 0.0133(7) 0.0629(12) -0.0025(8) -0.0043(8) -0.0002(5)
N8 0.0157(7) 0.0146(7) 0.0608(13) -0.0023(8) -0.0041(8) 0.0003(5)
N9 0.0153(6) 0.0120(6) 0.0409(9) -0.0010(7) -0.0008(7) -0.0001(5)
N10 0.0156(6) 0.0175(6) 0.0376(8) 0.0056(7) -0.0008(7) 0.0008(5)
N11 0.0172(7) 0.0200(7) 0.0527(12) 0.0085(8) -0.0008(8) 0.0032(6)
N12 0.0153(7) 0.0232(8) 0.0554(12) 0.0095(8) -0.0023(8) 0.0024(6)
N13 0.0140(6) 0.0225(7) 0.0504(10) 0.0077(8) -0.0020(7) 0.0000(5)
N14 0.0104(6) 0.0179(7) 0.0586(12) 0.0093(8) -0.0024(8) -0.0033(6)
N15 0.0159(7) 0.0170(7) 0.0382(9) 0.0063(7) -0.0002(7) -0.0001(6)
N16 0.0170(7) 0.0200(7) 0.0367(9) 0.0072(7) -0.0005(7) 0.0011(6)
N17 0.0147(6) 0.0179(7) 0.0322(9) 0.0026(6) -0.0007(6) 0.0021(5)
N18 0.0126(6) 0.0158(6) 0.0306(8) 0.0039(6) 0.0002(6) 0.0007(5)
O1 0.0228(7) 0.0368(8) 0.0289(7) 0.0024(6) -0.0050(6) -0.0083(6)
O2 0.0366(8) 0.0349(9) 0.0287(8) 0.0006(7) -0.0063(6) 0.0050(7)
O3 0.0260(7) 0.0190(6) 0.0531(9) 0.0010(7) -0.0039(8) 0.0020(5)
O4 0.0361(9) 0.0248(8) 0.0270(7) -0.0041(6) -0.0061(7) 0.0066(7)
O5 0.0230(7) 0.0219(7) 0.0255(6) -0.0048(6) 0.0026(5) -0.0066(6)
O6 0.0212(7) 0.0245(7) 0.0481(9) -0.0051(7) -0.0019(7) 0.0061(5)
O7 0.0303(11) 0.0266(11) 0.0323(11) 0.000 0.000 0.0058(9)
O8 0.0353(12) 0.0288(11) 0.0351(12) 0.000 0.000 0.0083(10)
C1 0.0170(7) 0.0127(7) 0.0294(8) -0.0012(7) -0.0006(8) -0.0007(6)
C2 0.0162(7) 0.0139(7) 0.0254(9) -0.0003(7) 0.0004(7) 0.0010(6)
C3 0.0136(7) 0.0203(7) 0.0277(9) 0.0048(8) 0.0001(7) -0.0001(6)
C4 0.0145(7) 0.0159(7) 0.0257(8) 0.0025(7) 0.0003(7) 0.0011(6)

loop_
_atom_type_symbol
_atom_type_description
_atom_type_scat_dispersion_real
_atom_type_scat_dispersion_imag
_atom_type_scat_source
C C 0.0033 0.0016 'International Tables Vol C Tables 4.2.6.8 and 6.1.1.4'
H H 0.0000 0.0000 'International Tables Vol C Tables 4.2.6.8 and 6.1.1.4'
Mn Mn 0.3368 0.7283 'International Tables Vol C Tables 4.2.6.8 and 6.1.1.4'
N N 0.0061 0.0033 'International Tables Vol C Tables 4.2.6.8 and 6.1.1.4'
O O 0.0106 0.0060 'International Tables Vol C Tables 4.2.6.8 and 6.1.1.4'

loop_
_geom_angle_atom_site_label_1
_geom_angle_atom_site_label_2
_geom_angle_atom_site_label_3
_geom_angle
_geom_angle_site_symmetry_1
_geom_angle_site_symmetry_3
_geom_angle_publ_flag
O4 Mn1 O6 88.82(7) . . ?
O4 Mn1 O5 171.52(6) . . ?
O6 Mn1 O5 86.53(6) . . ?
O4 Mn1 N9 91.69(7) . . ?
O6 Mn1 N9 167.89(6) . . ?
O5 Mn1 N9 94.35(6) . . ?
O4 Mn1 N1 93.99(6) . . ?
O6 Mn1 N1 89.79(5) . . ?
O5 Mn1 N1 93.07(6) . . ?
N9 Mn1 N1 78.11(5) . . ?
O4 Mn1 N6 88.32(7) . 4 ?
O6 Mn1 N6 94.96(6) . 4 ?
O5 Mn1 N6 85.04(6) . 4 ?
N9 Mn1 N6 97.14(5) . 4 ?
N1 Mn1 N6 174.76(5) . 4 ?
O3 Mn2 O2 90.35(7) . . ?
O3 Mn2 O1 91.02(7) . . ?
O2 Mn2 O1 176.61(7) . . ?
O3 Mn2 N10 91.32(5) . 2_565 ?
O2 Mn2 N10 90.71(7) . 2_565 ?
O1 Mn2 N10 86.16(6) . 2_565 ?
O3 Mn2 N18 169.54(5) . 2_565 ?
O2 Mn2 N18 86.49(7) . 2_565 ?
O1 Mn2 N18 91.62(6) . 2_565 ?
N10 Mn2 N18 78.77(5) 2_565 2_565 ?
O3 Mn2 N17 88.07(5) . . ?
O2 Mn2 N17 91.01(6) . . ?
O1 Mn2 N17 92.13(6) . . ?
N10 Mn2 N17 178.18(7) 2_565 . ?
N18 Mn2 N17 101.94(5) 2_565 . ?
C1 N1 N2 104.53(14) . . ?
C1 N1 Mn1 129.88(12) . . ?
N2 N1 Mn1 124.90(11) . . ?
N3 N2 N1 108.87(15) . . ?
N2 N3 N4 110.82(15) . . ?
C1 N4 N3 103.46(14) . . ?
C2 N5 C1 123.91(14) . . ?
C2 N5 H1 120.3(17) . . ?
C1 N5 H1 113.7(17) . . ?
C2 N6 N7 104.30(13) . . ?
C2 N6 Mn1 144.08(12) . 4_545 ?
N7 N6 Mn1 110.76(10) . 4_545 ?
N8 N7 N6 109.62(14) . . ?
N7 N8 N9 109.81(14) . . ?
C2 N9 N8 104.52(13) . . ?
C2 N9 Mn1 131.20(11) . . ?
N8 N9 Mn1 124.28(11) . . ?
C3 N10 N11 104.44(13) . . ?
C3 N10 Mn2 132.40(11) . 2_565 ?
N11 N10 Mn2 122.63(11) . 2_565 ?
N12 N11 N10 109.63(15) . . ?
N11 N12 N13 109.75(15) . . ?
C3 N13 N12 104.27(14) . . ?
C3 N14 C4 125.11(15) . . ?
C3 N14 H2 116(2) . . ?
C4 N14 H2 119(2) . . ?
C4 N15 N16 104.69(14) . . ?
N17 N16 N15 109.59(14) . . ?
N16 N17 N18 109.83(14) . . ?
N16 N17 Mn2 120.62(11) . . ?
N18 N17 Mn2 128.57(11) . . ?
C4 N18 N17 104.13(13) . . ?
C4 N18 Mn2 128.51(11) . 2_565 ?
N17 N18 Mn2 124.06(10) . 2_565 ?
Mn2 O1 H3 123.4(18) . . ?
Mn2 O1 H4 105(3) . . ?
H3 O1 H4 103(3) . . ?
Mn2 O2 H5 113(3) . . ?
Mn2 O2 H6 121(3) . . ?
H5 O2 H6 94(4) . . ?
Mn2 O3 H7 125.6(19) . . ?
Mn2 O3 H8 120(2) . . ?
H7 O3 H8 114(3) . . ?
Mn1 O4 H10 118(2) . . ?
Mn1 O4 H9 113(2) . . ?
H10 O4 H9 108(3) . . ?
Mn1 O5 H11 105(2) . . ?
Mn1 O5 H12 120(2) . . ?
H11 O5 H12 104(3) . . ?
Mn1 O6 H13 130(3) . . ?
Mn1 O6 H14 115(2) . . ?
H13 O6 H14 115(3) . . ?
N4 C1 N1 112.30(15) . . ?
N4 C1 N5 122.02(15) . . ?
N1 C1 N5 125.68(15) . . ?
N9 C2 N6 111.73(15) . . ?
N9 C2 N5 125.06(15) . . ?
N6 C2 N5 123.20(14) . . ?
N10 C3 N13 111.90(15) . . ?
N10 C3 N14 125.12(15) . . ?
N13 C3 N14 122.98(16) . . ?
N18 C4 N15 111.75(14) . . ?
N18 C4 N14 126.93(15) . . ?
N15 C4 N14 121.31(15) . . ?

loop_
_geom_bond_atom_site_label_1
_geom_bond_atom_site_label_2
_geom_bond_distance
_geom_bond_site_symmetry_2
_geom_bond_publ_flag
Mn1 O4 2.1387(16) . ?
Mn1 O6 2.1767(14) . ?
Mn1 O5 2.2172(14) . ?
Mn1 N9 2.2251(14) . ?
Mn1 N1 2.2304(14) . ?
Mn1 N6 2.2743(14) 4 ?
Mn2 O3 2.1637(14) . ?
Mn2 O2 2.1881(16) . ?
Mn2 O1 2.1957(15) . ?
Mn2 N10 2.2202(14) 2_565 ?
Mn2 N18 2.2508(14) 2_565 ?
Mn2 N17 2.2634(15) . ?
N1 C1 1.332(2) . ?
N1 N2 1.355(2) . ?
N2 N3 1.292(2) . ?
N3 N4 1.354(2) . ?
N4 C1 1.331(2) . ?
N5 C2 1.362(2) . ?
N5 C1 1.370(2) . ?
N5 H1 0.82(3) . ?
N6 C2 1.336(2) . ?
N6 N7 1.354(2) . ?
N6 Mn1 2.2743(14) 4_545 ?
N7 N8 1.294(2) . ?
N8 N9 1.351(2) . ?
N9 C2 1.330(2) . ?
N10 C3 1.326(2) . ?
N10 N11 1.356(2) . ?
N10 Mn2 2.2202(14) 2_565 ?
N11 N12 1.289(2) . ?
N12 N13 1.354(2) . ?
N13 C3 1.332(2) . ?
N14 C3 1.369(2) . ?
N14 C4 1.370(2) . ?
N14 H2 0.65(2) . ?
N15 C4 1.341(2) . ?
N15 N16 1.342(2) . ?
N16 N17 1.300(2) . ?
N17 N18 1.3572(19) . ?
N18 C4 1.329(2) . ?
N18 Mn2 2.2508(14) 2_565 ?
O1 H3 0.85(3) . ?
O1 H4 0.94(5) . ?
O2 H5 0.96(5) . ?
O2 H6 0.90(5) . ?
O3 H7 0.85(3) . ?
O3 H8 0.77(3) . ?
O4 H10 0.79(3) . ?
O4 H9 0.75(3) . ?
O5 H11 0.83(3) . ?
O5 H12 0.82(4) . ?
O6 H13 0.75(4) . ?
O6 H14 0.80(3) . ?
O7 H15 0.77(3) . ?
O8 H16 0.72(3) . ?
